data_4324545
loop_
_publ_author_name
'Manish K. Sharma'
'Parimal K. Bharadwaj'

_publ_section_title
;
 A Dynamic Open Framework Exhibiting Guest- and/or Temperature-Induced
 Bicycle-Pedal Motion in Single-Crystal to Single-Crystal Transformation
;
_journal_name_full 'Inorganic Chemistry'
_journal_page_first 1889
_journal_page_last 1897
_journal_paper_doi 10.1021/ic102305v
_journal_volume 50
_journal_year 2011
_chemical_formula_moiety 'C36 H28 Cd Cl2 N12 O8'
_chemical_formula_sum 'C36 H28 Cd Cl2 N12 O8'
_chemical_formula_weight 940.00
_chemical_name_systematic
;
 ?
;
_space_group_IT_number 12
_symmetry_cell_setting monoclinic
_symmetry_space_group_name_Hall '-C 2y'
_symmetry_space_group_name_H-M 'C 1 2/m 1'
_atom_sites_solution_hydrogens geom
_atom_sites_solution_primary direct
_atom_sites_solution_secondary difmap
_audit_creation_method SHELXL-97
_cell_angle_alpha 90.000
_cell_angle_beta 92.576(5)
_cell_angle_gamma 90.000
_cell_formula_units_Z 2
_cell_length_a 14.436(6)
_cell_length_b 16.301(3)
_cell_length_c 16.996(4)
_cell_measurement_reflns_used 999
_cell_measurement_temperature 100(2)
_cell_measurement_theta_max 25.00
_cell_measurement_theta_min 2.20
_cell_volume 3995(2)
_computing_cell_refinement 'SAINT 6.45 ( Bruker, 2003)'
_computing_data_collection 'SMART 5.628 (Bruker, 2003)'
_computing_data_reduction 'SAINT 6.45 ( Bruker, 2003)'
_computing_molecular_graphics 'DIAMOND 2.1e'
_computing_structure_refinement 'SHELXL-97 (Sheldrick, 1997)'
_computing_structure_solution SIR-97
_diffrn_ambient_temperature 100(2)
_diffrn_measured_fraction_theta_full 0.985
_diffrn_measured_fraction_theta_max 0.985
_diffrn_measurement_device_type 'BRUKER SMART APEX'
_diffrn_measurement_method /w-scans
_diffrn_radiation_monochromator graphite
_diffrn_radiation_source 'fine-focus sealed tube'
_diffrn_radiation_type MoK\a
_diffrn_radiation_wavelength 0.71069
_diffrn_reflns_av_R_equivalents 0.0888
_diffrn_reflns_av_sigmaI/netI 0.0922
_diffrn_reflns_limit_h_max 17
_diffrn_reflns_limit_h_min -15
_diffrn_reflns_limit_k_max 19
_diffrn_reflns_limit_k_min -19
_diffrn_reflns_limit_l_max 13
_diffrn_reflns_limit_l_min -20
_diffrn_reflns_number 10009
_diffrn_reflns_theta_full 25.00
_diffrn_reflns_theta_max 25.00
_diffrn_reflns_theta_min 2.20
_exptl_absorpt_coefficient_mu 0.374
_exptl_absorpt_correction_T_max 0.9530
_exptl_absorpt_correction_T_min 0.9426
_exptl_absorpt_correction_type empirical
_exptl_absorpt_process_details SADABS
_exptl_crystal_colour orange
_exptl_crystal_density_diffrn 0.781
_exptl_crystal_description block
_exptl_crystal_F_000 948
_exptl_crystal_size_max 0.16
_exptl_crystal_size_mid 0.14
_exptl_crystal_size_min 0.13
_refine_diff_density_max 4.663
_refine_diff_density_min -2.105
_refine_diff_density_rms 0.296
_refine_ls_extinction_coef 0.032(8)
_refine_ls_extinction_expression Fc^*^=kFc[1+0.001xFc^2^\l^3^/sin(2\q)]^-1/4^
_refine_ls_extinction_method SHELXL
_refine_ls_goodness_of_fit_ref 1.896
_refine_ls_hydrogen_treatment refU
_refine_ls_matrix_type full
_refine_ls_number_parameters 130
_refine_ls_number_reflns 3599
_refine_ls_number_restraints 36
_refine_ls_restrained_S_all 2.041
_refine_ls_R_factor_all 0.2009
_refine_ls_R_factor_gt 0.1874
_refine_ls_shift/su_max 0.000
_refine_ls_shift/su_mean 0.000
_refine_ls_structure_factor_coef Fsqd
_refine_ls_weighting_details 'calc w=1/[\s^2^(Fo^2^)+(0.2000P)^2^+0.0000P] where P=(Fo^2^+2Fc^2^)/3'
_refine_ls_weighting_scheme calc
_refine_ls_wR_factor_gt 0.4326
_refine_ls_wR_factor_ref 0.4550
_reflns_number_gt 3165
_reflns_number_total 3599
_reflns_threshold_expression >2sigma(I)
_cod_data_source_file ic102305v_si_002_5.cif
_cod_data_source_block Compound2c
_cod_database_code 4324545

loop_
_symmetry_equiv_pos_as_xyz
'x, y, z'
'-x, y, -z'
'x+1/2, y+1/2, z'
'-x+1/2, y+1/2, -z'
'-x, -y, -z'
'x, -y, z'
'-x+1/2, -y+1/2, -z'
'x+1/2, -y+1/2, z'

loop_
_atom_site_label
_atom_site_type_symbol
_atom_site_fract_x
_atom_site_fract_y
_atom_site_fract_z
_atom_site_U_iso_or_equiv
_atom_site_adp_type
_atom_site_occupancy
_atom_site_symmetry_multiplicity
_atom_site_calc_flag
_atom_site_refinement_flags
Cd1 Cd 0.5000 0.5000 0.0000 0.0416(9) Uani 1 4 d SD
Cl1 Cl 0.2799(4) 0.5139(10) 0.1263(3) 0.059(4) Uani 0.50 1 d PD
O1 O 0.355(3) 0.5000 0.073(3) 0.32(4) Uani 1 2 d SD
O2 O 0.1862(16) 0.5000 0.099(4) 0.64(10) Uiso 1 2 d SD
O3 O 0.281(3) 0.582(2) 0.178(2) 0.350 Uiso 1 1 d D
N1 N 0.5534(14) 0.6046(12) 0.0733(10) 0.115(6) Uani 1 1 d D
N2 N 0.6071(15) 0.6835(14) 0.1737(14) 0.129(7) Uani 1 1 d D
N3 N 0.731(3) 0.777(3) 0.4752(13) 0.227(18) Uani 1 1 d .
C1 C 0.5734(18) 0.6083(16) 0.1493(19) 0.135(9) Uani 1 1 d D
H1 H 0.5656 0.5644 0.1834 0.162 Uiso 1 1 calc R
C2 C 0.574(2) 0.6856(17) 0.0430(16) 0.172(15) Uani 1 1 d D
H2 H 0.5655 0.7010 -0.0095 0.206 Uiso 1 1 calc R
C3 C 0.608(2) 0.7377(19) 0.1040(18) 0.180(17) Uani 1 1 d D
H3 H 0.6261 0.7923 0.1010 0.216 Uiso 1 1 calc R
C4 C 0.6425(16) 0.7044(13) 0.2487(14) 0.118(7) Uani 1 1 d D
C5 C 0.665(2) 0.644(2) 0.3010(16) 0.190(17) Uani 1 1 d D
H5 H 0.6644 0.5889 0.2862 0.229 Uiso 1 1 calc R
C6 C 0.689(2) 0.667(2) 0.377(2) 0.187(15) Uiso 1 1 d D
H6 H 0.7008 0.6268 0.4142 0.225 Uiso 1 1 calc R
C7 C 0.697(2) 0.7482(17) 0.3994(17) 0.160(13) Uani 1 1 d D
C8 C 0.672(2) 0.8069(17) 0.3460(16) 0.156(12) Uani 1 1 d D
H8 H 0.6725 0.8620 0.3604 0.187 Uiso 1 1 calc R
C9 C 0.6453(17) 0.7847(16) 0.2714(17) 0.186(19) Uani 1 1 d D
H9 H 0.6289 0.8252 0.2348 0.223 Uiso 1 1 calc R

loop_
_atom_site_aniso_label
_atom_site_aniso_U_11
_atom_site_aniso_U_22
_atom_site_aniso_U_33
_atom_site_aniso_U_23
_atom_site_aniso_U_13
_atom_site_aniso_U_12
Cd1 0.0374(11) 0.0514(11) 0.0361(11) 0.000 0.0021(6) 0.000
Cl1 0.047(2) 0.078(13) 0.054(3) 0.019(4) 0.0026(19) 0.003(3)
O1 0.31(6) 0.31(6) 0.36(7) 0.000 0.28(6) 0.000
N1 0.156(17) 0.112(13) 0.075(10) -0.043(9) -0.001(10) 0.011(11)
N2 0.139(17) 0.118(14) 0.130(17) -0.043(13) -0.009(13) 0.004(12)
N3 0.39(5) 0.23(4) 0.067(15) -0.027(17) 0.03(2) 0.03(3)
C1 0.16(3) 0.092(15) 0.15(2) -0.021(15) 0.005(19) 0.009(15)
C2 0.33(5) 0.100(17) 0.085(15) 0.007(13) -0.03(2) -0.02(2)
C3 0.27(4) 0.15(3) 0.12(2) 0.015(19) -0.06(2) -0.09(3)
C4 0.14(2) 0.105(15) 0.105(17) -0.012(13) 0.011(14) -0.012(14)
C5 0.24(4) 0.21(4) 0.11(2) 0.03(2) -0.05(2) -0.05(3)
C7 0.25(4) 0.12(2) 0.11(2) -0.010(17) -0.01(2) 0.01(2)
C8 0.18(3) 0.13(2) 0.16(3) -0.04(2) -0.02(2) -0.02(2)
C9 0.11(2) 0.24(4) 0.21(3) -0.15(3) 0.00(2) 0.01(2)

loop_
_atom_type_symbol
_atom_type_description
_atom_type_scat_dispersion_real
_atom_type_scat_dispersion_imag
_atom_type_scat_source
C C 0.0033 0.0016 'International Tables Vol C Tables 4.2.6.8 and 6.1.1.4'
H H 0.0000 0.0000 'International Tables Vol C Tables 4.2.6.8 and 6.1.1.4'
N N 0.0061 0.0033 'International Tables Vol C Tables 4.2.6.8 and 6.1.1.4'
O O 0.0106 0.0060 'International Tables Vol C Tables 4.2.6.8 and 6.1.1.4'
Cl Cl 0.1484 0.1585 'International Tables Vol C Tables 4.2.6.8 and 6.1.1.4'
Cd Cd -0.8075 1.2024 'International Tables Vol C Tables 4.2.6.8 and 6.1.1.4'

loop_
_geom_angle_atom_site_label_1
_geom_angle_atom_site_label_2
_geom_angle_atom_site_label_3
_geom_angle
_geom_angle_site_symmetry_1
_geom_angle_site_symmetry_3
N1 Cd1 N1 180.000(1) . 5_665
N1 Cd1 N1 99.8(10) . 6_565
N1 Cd1 N1 80.2(10) 5_665 6_565
N1 Cd1 N1 80.2(10) . 2_655
N1 Cd1 N1 99.8(10) 5_665 2_655
N1 Cd1 N1 180.000(2) 6_565 2_655
N1 Cd1 O1 90.0(11) . .
N1 Cd1 O1 90.0(11) 5_665 .
N1 Cd1 O1 90.0(11) 6_565 .
N1 Cd1 O1 90.0(11) 2_655 .
N1 Cd1 O1 90.0(11) . 5_665
N1 Cd1 O1 90.0(11) 5_665 5_665
N1 Cd1 O1 90.0(11) 6_565 5_665
N1 Cd1 O1 90.0(11) 2_655 5_665
O1 Cd1 O1 180.000(2) . 5_665
Cl1 Cl1 O3 142(2) 6_565 .
Cl1 Cl1 O2 80.9(7) 6_565 .
O3 Cl1 O2 108.1(14) . .
Cl1 Cl1 O1 81.1(6) 6_565 .
O3 Cl1 O1 121.4(14) . .
O2 Cl1 O1 119.1(18) . .
Cl1 Cl1 O3 29.4(18) 6_565 6_565
O3 Cl1 O3 112(4) . 6_565
O2 Cl1 O3 90.5(14) . 6_565
O1 Cl1 O3 100.4(15) . 6_565
Cl1 O1 Cl1 17.8(13) 6_565 .
Cl1 O1 Cd1 167(3) 6_565 .
Cl1 O1 Cd1 167(3) . .
Cl1 O2 Cl1 18.3(13) . 6_565
Cl1 O3 Cl1 9.0(7) . 6_565
C1 N1 C2 106(2) . .
C1 N1 Cd1 129.8(19) . .
C2 N1 Cd1 124.6(15) . .
C1 N2 C4 127(3) . .
C1 N2 C3 108(2) . .
C4 N2 C3 125(2) . .
N3 N3 C7 118(4) 7_666 .
N1 C1 N2 113(3) . .
C3 C2 N1 111(2) . .
C2 C3 N2 102(2) . .
C5 C4 C9 121(3) . .
C5 C4 N2 119(2) . .
C9 C4 N2 120(2) . .
C4 C5 C6 117(4) . .
C5 C6 C7 123(4) . .
C8 C7 C6 118(3) . .
C8 C7 N3 116(3) . .
C6 C7 N3 126(3) . .
C9 C8 C7 119(3) . .
C8 C9 C4 122(3) . .

loop_
_geom_bond_atom_site_label_1
_geom_bond_atom_site_label_2
_geom_bond_distance
_geom_bond_site_symmetry_2
Cd1 N1 2.229(16) .
Cd1 N1 2.229(16) 5_665
Cd1 N1 2.229(16) 6_565
Cd1 N1 2.229(16) 2_655
Cd1 O1 2.478(14) .
Cd1 O1 2.478(14) 5_665
Cl1 Cl1 0.45(3) 6_565
Cl1 O3 1.419(13) .
Cl1 O2 1.429(14) .
Cl1 O1 1.465(12) .
Cl1 O3 1.80(3) 6_565
O1 Cl1 1.465(12) 6_565
O2 Cl1 1.429(14) 6_565
O3 Cl1 1.80(3) 6_565
N1 C1 1.31(3) .
N1 C2 1.45(3) .
N2 C1 1.38(3) .
N2 C4 1.39(3) .
N2 C3 1.48(4) .
N3 N3 1.32(7) 7_666
N3 C7 1.44(4) .
C2 C3 1.41(4) .
C4 C5 1.358(15) .
C4 C9 1.365(12) .
C5 C6 1.37(2) .
C6 C7 1.377(15) .
C7 C8 1.36(2) .
C8 C9 1.356(19) .

loop_
_geom_torsion_atom_site_label_1
_geom_torsion_atom_site_label_2
_geom_torsion_atom_site_label_3
_geom_torsion_atom_site_label_4
_geom_torsion
_geom_torsion_site_symmetry_1
_geom_torsion_site_symmetry_4
O3 Cl1 O1 Cl1 146(3) . 6_565
O2 Cl1 O1 Cl1 -74.3(14) . 6_565
O3 Cl1 O1 Cl1 22.3(17) 6_565 6_565
Cl1 Cl1 O1 Cd1 -133(13) 6_565 .
O3 Cl1 O1 Cd1 13(14) . .
O2 Cl1 O1 Cd1 152(12) . .
O3 Cl1 O1 Cd1 -111(12) 6_565 .
N1 Cd1 O1 Cl1 -94(12) . 6_565
N1 Cd1 O1 Cl1 86(12) 5_665 6_565
N1 Cd1 O1 Cl1 6(12) 6_565 6_565
N1 Cd1 O1 Cl1 -174(12) 2_655 6_565
N1 Cd1 O1 Cl1 -6(12) . .
N1 Cd1 O1 Cl1 174(12) 5_665 .
N1 Cd1 O1 Cl1 94(12) 6_565 .
N1 Cd1 O1 Cl1 -86(12) 2_655 .
O3 Cl1 O2 Cl1 -141(2) . 6_565
O1 Cl1 O2 Cl1 74.4(14) . 6_565
O3 Cl1 O2 Cl1 -27.9(17) 6_565 6_565
O2 Cl1 O3 Cl1 98.3(19) . 6_565
O1 Cl1 O3 Cl1 -119(3) . 6_565
O3 Cl1 O3 Cl1 0.00(4) 6_565 6_565
N1 Cd1 N1 C1 -26(2) 6_565 .
N1 Cd1 N1 C1 154(2) 2_655 .
O1 Cd1 N1 C1 64(2) . .
O1 Cd1 N1 C1 -116(2) 5_665 .
N1 Cd1 N1 C2 153.6(17) 6_565 .
N1 Cd1 N1 C2 -26.4(17) 2_655 .
O1 Cd1 N1 C2 -116(2) . .
O1 Cd1 N1 C2 64(2) 5_665 .
C2 N1 C1 N2 -1(2) . .
Cd1 N1 C1 N2 178.6(16) . .
C4 N2 C1 N1 -174(2) . .
C3 N2 C1 N1 1(2) . .
C1 N1 C2 C3 1(2) . .
Cd1 N1 C2 C3 -179.1(17) . .
N1 C2 C3 N2 0(2) . .
C1 N2 C3 C2 -0.7(18) . .
C4 N2 C3 C2 174(2) . .
C1 N2 C4 C5 15(3) . .
C3 N2 C4 C5 -159(2) . .
C1 N2 C4 C9 -159(2) . .
C3 N2 C4 C9 27(3) . .
C9 C4 C5 C6 1.0(19) . .
N2 C4 C5 C6 -173(3) . .
C4 C5 C6 C7 -4(4) . .
C5 C6 C7 C8 6(5) . .
C5 C6 C7 N3 -173(4) . .
N3 N3 C7 C8 -170(5) 7_666 .
N3 N3 C7 C6 8(8) 7_666 .
C6 C7 C8 C9 -4(5) . .
N3 C7 C8 C9 175(3) . .
C7 C8 C9 C4 1(4) . .
C5 C4 C9 C8 0.7(19) . .
N2 C4 C9 C8 174(3) . .
